data_4300040
loop_
_publ_author_name
'Eva M. Barranco'
'Olga Crespo'
'M. Concepci\'on Gimeno'
'Antonio Laguna'
'Peter G. Jones'
'Birte Ahrens'

_publ_section_title
;
Gold and Silver Complexes with the Ferrocenyl Phosphine FcCH2PPh2 [Fc =
(\h5-C5H5)Fe(\h5-C5H4)]
;
_journal_name_full 'Inorganic Chemistry'
_journal_page_first 680
_journal_page_last 687
_journal_paper_doi 10.1021/ic9905446
_journal_volume 39
_journal_year 2000
_chemical_formula_sum 'C23 H21 Au Cl Fe P'
_chemical_formula_weight 616.63
_space_group_IT_number 14
_symmetry_cell_setting monoclinic
_symmetry_space_group_name_Hall '-P 2ybc'
_symmetry_space_group_name_H-M 'P 1 21/c 1'
_atom_sites_solution_hydrogens geom
_atom_sites_solution_primary patterson
_atom_sites_solution_secondary difmap
_audit_creation_method SHELXL-97
_cell_angle_alpha 90.00
_cell_angle_beta 99.35(2)
_cell_angle_gamma 90.00
_cell_formula_units_Z 4
_cell_length_a 9.886(3)
_cell_length_b 17.539(4)
_cell_length_c 11.867(3)
_cell_measurement_reflns_used 63
_cell_measurement_temperature 173(2)
_cell_measurement_theta_max 12.5
_cell_measurement_theta_min 3.5
_cell_volume 2030.3(9)
_computing_cell_refinement 'siemens XSCANS'
_computing_data_collection 'siemens XSCANS'
_computing_data_reduction 'siemens XSCANS'
_computing_molecular_graphics 'siemens XP'
_computing_publication_material SHELXL-93
_computing_structure_refinement 'SHELXL-97 (Sheldrick, 1997)'
_computing_structure_solution 'SHELXS-97 (Sheldrick, 1990)'
_diffrn_ambient_temperature 173(2)
_diffrn_measured_fraction_theta_full 0.997
_diffrn_measured_fraction_theta_max 0.997
_diffrn_measurement_device_type 'Siemens P4'
_diffrn_measurement_method \w-scans
_diffrn_radiation_monochromator graphite
_diffrn_radiation_source 'fine-focus sealed tube'
_diffrn_radiation_type MoK\a
_diffrn_radiation_wavelength 0.71073
_diffrn_reflns_av_R_equivalents 0.0393
_diffrn_reflns_av_sigmaI/netI 0.0622
_diffrn_reflns_limit_h_max 11
_diffrn_reflns_limit_h_min 0
_diffrn_reflns_limit_k_max 9
_diffrn_reflns_limit_k_min -20
_diffrn_reflns_limit_l_max 13
_diffrn_reflns_limit_l_min -14
_diffrn_reflns_number 5922
_diffrn_reflns_theta_full 25.01
_diffrn_reflns_theta_max 25.01
_diffrn_reflns_theta_min 3.12
_diffrn_standards_decay_% 0
_diffrn_standards_interval_count 247
_diffrn_standards_number 3
_exptl_absorpt_coefficient_mu 8.148
_exptl_absorpt_correction_T_max 0.801
_exptl_absorpt_correction_T_min 0.595
_exptl_absorpt_correction_type psi-scans
_exptl_crystal_colour yellow
_exptl_crystal_density_diffrn 2.017
_exptl_crystal_density_method 'not measured'
_exptl_crystal_description block
_exptl_crystal_F_000 1184
_exptl_crystal_size_max 0.20
_exptl_crystal_size_mid 0.20
_exptl_crystal_size_min 0.15
_refine_diff_density_max 1.271
_refine_diff_density_min -1.269
_refine_diff_density_rms 0.159
_refine_ls_extinction_method none
_refine_ls_goodness_of_fit_ref 0.898
_refine_ls_hydrogen_treatment riding
_refine_ls_matrix_type full
_refine_ls_number_parameters 244
_refine_ls_number_reflns 3564
_refine_ls_number_restraints 213
_refine_ls_restrained_S_all 0.874
_refine_ls_R_factor_all 0.0519
_refine_ls_R_factor_gt 0.0328
_refine_ls_shift/su_max 0.001
_refine_ls_shift/su_mean 0.000
_refine_ls_structure_factor_coef Fsqd
_refine_ls_weighting_details 'calc w=1/[\s^2^(Fo^2^)+(0.0377P)^2^] where P=(Fo^2^+2Fc^2^)/3'
_refine_ls_weighting_scheme calc
_refine_ls_wR_factor_gt 0.0684
_refine_ls_wR_factor_ref 0.0723
_reflns_number_gt 2648
_reflns_number_total 3564
_reflns_threshold_expression >2sigma(I)
_cod_original_sg_symbol_H-M 'P 21/c'
_cod_database_code 4300040

loop_
_symmetry_equiv_pos_as_xyz
'x, y, z'
'-x, y+1/2, -z+1/2'
'-x, -y, -z'
'x, -y-1/2, z-1/2'

loop_
_atom_site_label
_atom_site_type_symbol
_atom_site_fract_x
_atom_site_fract_y
_atom_site_fract_z
_atom_site_U_iso_or_equiv
_atom_site_adp_type
_atom_site_occupancy
_atom_site_symmetry_multiplicity
_atom_site_calc_flag
_atom_site_refinement_flags
_atom_site_disorder_assembly
_atom_site_disorder_group
Au Au 0.26184(3) 0.045638(16) 0.56105(2) 0.02017(9) Uani 1 1 d . . .
Fe Fe 0.76377(9) 0.22043(6) 0.60828(8) 0.0200(2) Uani 1 1 d . . .
P P 0.34245(18) 0.11022(11) 0.42357(15) 0.0185(4) Uani 1 1 d . . .
Cl Cl 0.1900(2) -0.02729(10) 0.70134(15) 0.0291(4) Uani 1 1 d . . .
C1 C 0.5708(6) 0.1792(4) 0.5511(6) 0.0192(14) Uani 1 1 d DU . .
C2 C 0.5714(6) 0.2601(4) 0.5478(6) 0.0214(15) Uani 1 1 d DU . .
H2 H 0.5455 0.2907 0.4818 0.026 Uiso 1 1 calc R . .
C3 C 0.6172(7) 0.2873(4) 0.6601(6) 0.0282(17) Uani 1 1 d DU . .
H3 H 0.6280 0.3391 0.6828 0.034 Uiso 1 1 calc R . .
C4 C 0.6439(7) 0.2226(4) 0.7321(6) 0.0311(18) Uani 1 1 d DU . .
H4 H 0.6751 0.2239 0.8122 0.037 Uiso 1 1 calc R . .
C5 C 0.6170(7) 0.1565(4) 0.6663(6) 0.0265(16) Uani 1 1 d DU . .
H5 H 0.6276 0.1056 0.6935 0.032 Uiso 1 1 calc R . .
C6 C 0.9615(8) 0.2119(6) 0.6868(8) 0.053(2) Uani 1 1 d DU . .
H6 H 0.9910 0.2034 0.7661 0.064 Uiso 1 1 calc R . .
C7 C 0.9325(7) 0.1559(5) 0.6032(8) 0.047(2) Uani 1 1 d DU . .
H7 H 0.9385 0.1024 0.6158 0.057 Uiso 1 1 calc R . .
C8 C 0.8933(7) 0.1914(5) 0.4976(6) 0.0329(18) Uani 1 1 d DU . .
H8 H 0.8680 0.1667 0.4260 0.039 Uiso 1 1 calc R . .
C9 C 0.8982(7) 0.2702(4) 0.5169(6) 0.0309(17) Uani 1 1 d DU . .
H9 H 0.8772 0.3087 0.4604 0.037 Uiso 1 1 calc R . .
C10 C 0.9397(7) 0.2824(5) 0.6339(7) 0.041(2) Uani 1 1 d DU . .
H10 H 0.9509 0.3306 0.6708 0.049 Uiso 1 1 calc R . .
C11 C 0.5292(6) 0.1260(4) 0.4517(6) 0.0191(14) Uani 1 1 d U . .
H11A H 0.5763 0.0765 0.4681 0.023 Uiso 1 1 calc R . .
H11B H 0.5587 0.1477 0.3826 0.023 Uiso 1 1 calc R . .
C21 C 0.3056(6) 0.0589(4) 0.2887(5) 0.0191(15) Uani 1 1 d DU . .
C22 C 0.4076(7) 0.0387(4) 0.2245(5) 0.0262(16) Uani 1 1 d DU . .
H22 H 0.5000 0.0537 0.2494 0.031 Uiso 1 1 calc R . .
C23 C 0.3733(9) -0.0030(4) 0.1250(6) 0.039(2) Uani 1 1 d DU . .
H23 H 0.4427 -0.0171 0.0823 0.047 Uiso 1 1 calc R . .
C24 C 0.2396(8) -0.0240(5) 0.0876(6) 0.040(2) Uani 1 1 d DU . .
H24 H 0.2171 -0.0524 0.0189 0.048 Uiso 1 1 calc R . .
C25 C 0.1378(9) -0.0043(5) 0.1493(6) 0.039(2) Uani 1 1 d DU . .
H25 H 0.0456 -0.0188 0.1227 0.047 Uiso 1 1 calc R . .
C26 C 0.1704(8) 0.0366(4) 0.2498(6) 0.0318(17) Uani 1 1 d DU . .
H26 H 0.1004 0.0496 0.2926 0.038 Uiso 1 1 calc R . .
C31 C 0.2825(6) 0.2072(4) 0.4002(5) 0.0161(14) Uani 1 1 d DU . .
C32 C 0.3162(6) 0.2470(4) 0.3070(5) 0.0199(15) Uani 1 1 d DU . .
H32 H 0.3496 0.2207 0.2472 0.024 Uiso 1 1 calc R . .
C33 C 0.3002(7) 0.3256(4) 0.3024(6) 0.0240(16) Uani 1 1 d DU . .
H33 H 0.3244 0.3531 0.2397 0.029 Uiso 1 1 calc R . .
C34 C 0.2492(7) 0.3644(4) 0.3887(5) 0.0250(16) Uani 1 1 d DU . .
H34 H 0.2396 0.4183 0.3855 0.030 Uiso 1 1 calc R . .
C35 C 0.2124(7) 0.3238(4) 0.4795(6) 0.0242(16) Uani 1 1 d DU . .
H35 H 0.1745 0.3499 0.5373 0.029 Uiso 1 1 calc R . .
C36 C 0.2304(6) 0.2458(4) 0.4863(6) 0.0188(14) Uani 1 1 d DU . .
H36 H 0.2073 0.2185 0.5497 0.023 Uiso 1 1 calc R . .

loop_
_atom_site_aniso_label
_atom_site_aniso_U_11
_atom_site_aniso_U_22
_atom_site_aniso_U_33
_atom_site_aniso_U_23
_atom_site_aniso_U_13
_atom_site_aniso_U_12
Au 0.01931(13) 0.01988(14) 0.02252(14) 0.00029(14) 0.00697(9) -0.00157(14)
Fe 0.0127(5) 0.0277(6) 0.0195(5) -0.0008(4) 0.0025(4) -0.0001(4)
P 0.0155(9) 0.0197(10) 0.0209(9) -0.0015(8) 0.0048(7) -0.0014(8)
Cl 0.0369(10) 0.0252(11) 0.0288(10) 0.0020(8) 0.0163(8) -0.0034(8)
C1 0.012(3) 0.024(4) 0.023(3) -0.002(3) 0.006(3) -0.005(3)
C2 0.014(3) 0.027(4) 0.023(3) -0.004(3) 0.002(3) -0.002(3)
C3 0.020(4) 0.032(4) 0.034(4) -0.015(3) 0.006(3) 0.001(3)
C4 0.023(4) 0.050(5) 0.022(4) -0.010(3) 0.009(3) -0.002(4)
C5 0.015(4) 0.038(4) 0.028(4) 0.003(3) 0.009(3) 0.000(3)
C6 0.014(4) 0.110(8) 0.035(4) 0.010(4) -0.001(3) -0.004(5)
C7 0.018(4) 0.051(5) 0.078(6) 0.020(4) 0.022(4) 0.014(4)
C8 0.013(4) 0.049(5) 0.039(4) -0.018(4) 0.009(3) -0.007(4)
C9 0.020(4) 0.039(4) 0.036(4) 0.004(4) 0.011(3) -0.007(4)
C10 0.016(4) 0.062(5) 0.047(5) -0.023(4) 0.010(3) -0.020(4)
C11 0.017(3) 0.013(3) 0.028(4) 0.001(3) 0.007(3) 0.006(3)
C21 0.026(3) 0.013(4) 0.018(3) -0.003(3) 0.003(3) -0.001(3)
C22 0.034(4) 0.024(4) 0.024(4) -0.003(3) 0.012(3) -0.005(4)
C23 0.064(5) 0.031(5) 0.028(4) -0.003(4) 0.025(4) -0.007(4)
C24 0.070(5) 0.030(5) 0.018(4) -0.006(3) 0.002(4) -0.015(4)
C25 0.043(5) 0.044(5) 0.026(4) -0.004(4) -0.005(3) -0.016(4)
C26 0.031(4) 0.029(5) 0.032(4) -0.001(3) -0.005(3) -0.009(4)
C31 0.008(3) 0.014(3) 0.025(4) 0.004(3) 0.000(3) 0.002(3)
C32 0.016(3) 0.027(4) 0.018(3) 0.000(3) 0.006(3) 0.004(3)
C33 0.024(4) 0.023(4) 0.025(4) 0.007(3) 0.006(3) 0.005(3)
C34 0.026(4) 0.021(4) 0.026(4) -0.002(3) -0.002(3) 0.003(3)
C35 0.031(4) 0.021(4) 0.021(4) 0.002(3) 0.007(3) 0.005(3)
C36 0.019(3) 0.020(3) 0.020(3) -0.001(3) 0.011(3) 0.000(3)

loop_
_atom_type_symbol
_atom_type_description
_atom_type_scat_dispersion_real
_atom_type_scat_dispersion_imag
_atom_type_scat_source
C C 0.0033 0.0016 'International Tables Vol C Tables 4.2.6.8 and 6.1.1.4'
H H 0.0000 0.0000 'International Tables Vol C Tables 4.2.6.8 and 6.1.1.4'
P P 0.1023 0.0942 'International Tables Vol C Tables 4.2.6.8 and 6.1.1.4'
Cl Cl 0.1484 0.1585 'International Tables Vol C Tables 4.2.6.8 and 6.1.1.4'
Fe Fe 0.3463 0.8444 'International Tables Vol C Tables 4.2.6.8 and 6.1.1.4'
Au Au -2.0133 8.8022 'International Tables Vol C Tables 4.2.6.8 and 6.1.1.4'

loop_
_geom_angle_atom_site_label_1
_geom_angle_atom_site_label_2
_geom_angle_atom_site_label_3
_geom_angle
_geom_angle_site_symmetry_1
_geom_angle_site_symmetry_3
_geom_angle_publ_flag
P Au Cl 176.01(7) . . y
C7 Fe C6 40.2(3) . . ?
C7 Fe C10 67.3(4) . . ?
C6 Fe C10 40.0(3) . . ?
C7 Fe C4 127.7(3) . . ?
C6 Fe C4 107.5(3) . . ?
C10 Fe C4 117.9(3) . . ?
C7 Fe C3 164.1(3) . . ?
C6 Fe C3 125.7(3) . . ?
C10 Fe C3 106.3(3) . . ?
C4 Fe C3 40.9(3) . . ?
C7 Fe C5 109.7(3) . . ?
C6 Fe C5 119.3(3) . . ?
C10 Fe C5 151.9(3) . . ?
C4 Fe C5 40.2(3) . . ?
C3 Fe C5 68.6(3) . . ?
C7 Fe C2 154.7(3) . . ?
C6 Fe C2 163.5(3) . . ?
C10 Fe C2 126.6(3) . . ?
C4 Fe C2 68.2(3) . . ?
C3 Fe C2 40.7(2) . . ?
C5 Fe C2 68.5(3) . . ?
C7 Fe C8 40.1(3) . . ?
C6 Fe C8 67.6(3) . . ?
C10 Fe C8 67.6(3) . . ?
C4 Fe C8 165.9(3) . . ?
C3 Fe C8 152.8(3) . . ?
C5 Fe C8 129.4(3) . . ?
C2 Fe C8 120.3(3) . . ?
C7 Fe C9 67.2(3) . . ?
C6 Fe C9 67.3(3) . . ?
C10 Fe C9 40.2(3) . . ?
C4 Fe C9 151.9(3) . . ?
C3 Fe C9 118.1(3) . . ?
C5 Fe C9 166.9(3) . . ?
C2 Fe C9 108.5(3) . . ?
C8 Fe C9 40.1(3) . . ?
C7 Fe C1 121.3(3) . . ?
C6 Fe C1 154.3(3) . . ?
C10 Fe C1 165.1(3) . . ?
C4 Fe C1 68.0(3) . . ?
C3 Fe C1 68.5(3) . . ?
C5 Fe C1 40.8(2) . . ?
C2 Fe C1 40.6(2) . . ?
C8 Fe C1 110.2(3) . . ?
C9 Fe C1 128.7(3) . . ?
C31 P C21 108.5(3) . . y
C31 P C11 100.4(3) . . y
C21 P C11 106.6(3) . . y
C31 P Au 116.2(2) . . y
C21 P Au 110.3(2) . . y
C11 P Au 114.2(2) . . y
C2 C1 C5 107.7(6) . . ?
C2 C1 C11 126.8(6) . . ?
C5 C1 C11 125.5(6) . . ?
C2 C1 Fe 69.4(4) . . ?
C5 C1 Fe 69.2(4) . . ?
C11 C1 Fe 126.7(4) . . ?
C1 C2 C3 108.2(6) . . ?
C1 C2 Fe 70.0(4) . . ?
C3 C2 Fe 69.3(4) . . ?
C2 C3 C4 107.2(6) . . ?
C2 C3 Fe 69.9(4) . . ?
C4 C3 Fe 69.5(4) . . ?
C5 C4 C3 109.0(6) . . ?
C5 C4 Fe 70.2(4) . . ?
C3 C4 Fe 69.7(4) . . ?
C4 C5 C1 107.8(6) . . ?
C4 C5 Fe 69.6(4) . . ?
C1 C5 Fe 70.0(4) . . ?
C10 C6 C7 107.9(8) . . ?
C10 C6 Fe 70.1(5) . . ?
C7 C6 Fe 69.7(4) . . ?
C6 C7 C8 108.6(8) . . ?
C6 C7 Fe 70.1(5) . . ?
C8 C7 Fe 70.6(4) . . ?
C7 C8 C9 107.3(7) . . ?
C7 C8 Fe 69.3(4) . . ?
C9 C8 Fe 70.0(4) . . ?
C10 C9 C8 108.0(7) . . ?
C10 C9 Fe 69.4(4) . . ?
C8 C9 Fe 69.9(4) . . ?
C6 C10 C9 108.2(7) . . ?
C6 C10 Fe 70.0(5) . . ?
C9 C10 Fe 70.4(4) . . y
C1 C11 P 111.9(4) . . y
C26 C21 C22 118.9(6) . . ?
C26 C21 P 118.2(5) . . y
C22 C21 P 122.8(5) . . y
C23 C22 C21 119.9(7) . . ?
C24 C23 C22 120.4(7) . . ?
C23 C24 C25 120.5(7) . . ?
C24 C25 C26 119.9(7) . . ?
C25 C26 C21 120.4(7) . . ?
C36 C31 C32 120.2(6) . . ?
C36 C31 P 119.7(5) . . y
C32 C31 P 118.6(5) . . y
C33 C32 C31 119.3(6) . . ?
C32 C33 C34 120.7(6) . . ?
C35 C34 C33 119.5(7) . . ?
C36 C35 C34 120.4(6) . . ?
C35 C36 C31 119.9(6) . . ?

loop_
_geom_bond_atom_site_label_1
_geom_bond_atom_site_label_2
_geom_bond_distance
_geom_bond_site_symmetry_2
_geom_bond_publ_flag
Au P 2.2366(18) . y
Au Cl 2.3014(18) . y
Fe C7 2.026(7) . ?
Fe C6 2.030(8) . ?
Fe C10 2.031(7) . ?
Fe C4 2.032(7) . ?
Fe C3 2.035(7) . ?
Fe C5 2.040(7) . ?
Fe C2 2.043(7) . ?
Fe C8 2.043(7) . ?
Fe C9 2.044(7) . ?
Fe C1 2.050(6) . ?
P C31 1.807(7) . y
P C21 1.821(7) . y
P C11 1.843(6) . y
C1 C2 1.418(9) . ?
C1 C5 1.427(9) . ?
C1 C11 1.508(9) . ?
C2 C3 1.418(9) . ?
C3 C4 1.420(10) . ?
C4 C5 1.399(9) . ?
C6 C10 1.388(11) . ?
C6 C7 1.394(11) . ?
C7 C8 1.396(10) . ?
C8 C9 1.402(11) . ?
C9 C10 1.399(10) . ?
C21 C26 1.397(9) . ?
C21 C22 1.404(8) . ?
C22 C23 1.383(9) . ?
C23 C24 1.375(10) . ?
C24 C25 1.381(10) . ?
C25 C26 1.385(9) . ?
C31 C36 1.392(8) . ?
C31 C32 1.394(8) . ?
C32 C33 1.386(9) . ?
C33 C34 1.391(8) . ?
C34 C35 1.389(8) . ?
C35 C36 1.381(9) . ?
